data_2206874
loop_
_publ_author_name
'Harrison, William T. A.'

_publ_section_title
;
 Ethylenediaminium tetrachlorozincate
;
_journal_coeditor_code BT6730
_journal_issue 10
_journal_name_full 'Acta Crystallographica Section E'
_journal_page_first m1951
_journal_page_last m1952
_journal_paper_doi 10.1107/S1600536805027923
_journal_volume 61
_journal_year 2005
_chemical_formula_iupac '(C2 H10 N2) [Zn Cl4]'
_chemical_formula_moiety 'C2 H10 N2 2+ , Cl4 Zn 2-'
_chemical_formula_sum 'C2 H10 Cl4 N2 Zn'
_chemical_formula_weight 269.29
_chemical_name_systematic
;
Ethylenediaminium tetrachlorozincate
;
_space_group_IT_number 19
_symmetry_cell_setting orthorhombic
_symmetry_space_group_name_Hall 'P 2ac 2ab'
_symmetry_space_group_name_H-M 'P 21 21 21'
_atom_sites_solution_hydrogens geom
_atom_sites_solution_primary direct
_atom_sites_solution_secondary difmap
_audit_creation_method SHELXL97
_cell_angle_alpha 90.00
_cell_angle_beta 90.00
_cell_angle_gamma 90.00
_cell_formula_units_Z 4
_cell_length_a 8.832(4)
_cell_length_b 9.811(4)
_cell_length_c 11.089(5)
_cell_measurement_reflns_used 25
_cell_measurement_temperature 298(2)
_cell_measurement_theta_max 15.0
_cell_measurement_theta_min 10.0
_cell_volume 960.9(7)
_computing_cell_refinement XSCANS
_computing_data_collection 'XSCANS (Siemens, 1990)'
_computing_data_reduction XSCANS
_computing_molecular_graphics 'ORTEP-3 for Windows (Farrugia, 1997)'
_computing_publication_material SHELXL97
_computing_structure_refinement 'SHELXL97 (Sheldrick, 1997)'
_computing_structure_solution 'SHELXS97 (Sheldrick, 1997)'
_diffrn_ambient_temperature 298(2)
_diffrn_measured_fraction_theta_full 1.000
_diffrn_measured_fraction_theta_max 1.000
_diffrn_measurement_device_type 'Siemens P4'
_diffrn_measurement_method \w/2\q
_diffrn_radiation_monochromator graphite
_diffrn_radiation_source 'fine-focus sealed tube'
_diffrn_radiation_type MoK\a
_diffrn_radiation_wavelength 0.71073
_diffrn_reflns_av_R_equivalents 0.1140
_diffrn_reflns_av_sigmaI/netI 0.0461
_diffrn_reflns_limit_h_max 10
_diffrn_reflns_limit_h_min 0
_diffrn_reflns_limit_k_max 12
_diffrn_reflns_limit_k_min 0
_diffrn_reflns_limit_l_max 13
_diffrn_reflns_limit_l_min -6
_diffrn_reflns_number 1744
_diffrn_reflns_theta_full 26.00
_diffrn_reflns_theta_max 26.00
_diffrn_reflns_theta_min 2.77
_diffrn_standards_decay_% 0
_diffrn_standards_interval_count 97
_diffrn_standards_number 3
_exptl_absorpt_coefficient_mu 3.597
_exptl_absorpt_correction_T_max 0.715
_exptl_absorpt_correction_T_min 0.327
_exptl_absorpt_correction_type psi-scan
_exptl_absorpt_process_details '(XEMP; Siemens, 1990)'
_exptl_crystal_colour colourless
_exptl_crystal_density_diffrn 1.862
_exptl_crystal_density_method 'not measured'
_exptl_crystal_description rod
_exptl_crystal_F_000 536
_exptl_crystal_size_max 0.40
_exptl_crystal_size_mid 0.10
_exptl_crystal_size_min 0.10
_refine_diff_density_max 0.707
_refine_diff_density_min -1.085
_refine_ls_abs_structure_details 'Flack (1983), with 507 Friedel pairs'
_refine_ls_abs_structure_Flack -0.01(5)
_refine_ls_extinction_method none
_refine_ls_goodness_of_fit_ref 1.053
_refine_ls_hydrogen_treatment constr
_refine_ls_matrix_type full
_refine_ls_number_parameters 84
_refine_ls_number_reflns 1616
_refine_ls_number_restraints 0
_refine_ls_restrained_S_all 1.053
_refine_ls_R_factor_all 0.0936
_refine_ls_R_factor_gt 0.0840
_refine_ls_shift/su_max 0.001
_refine_ls_shift/su_mean 0.000
_refine_ls_structure_factor_coef Fsqd
_refine_ls_weighting_details 'calc w = 1/[\s^2^(Fo^2^)+(0.1645P)^2^] where P = (Fo^2^+2Fc^2^)/3'
_refine_ls_weighting_scheme calc
_refine_ls_wR_factor_gt 0.1968
_refine_ls_wR_factor_ref 0.2093
_reflns_number_gt 1383
_reflns_number_total 1616
_reflns_threshold_expression I>2\s(I)
_cod_data_source_file bt6730.cif
_cod_data_source_block I
_cod_database_code 2206874
_cod_database_fobs_code 2206874

loop_
_symmetry_equiv_pos_as_xyz
'x, y, z'
'x+1/2, -y+1/2, -z'
'-x, y+1/2, -z+1/2'
'-x+1/2, -y, z+1/2'

loop_
_atom_site_label
_atom_site_fract_x
_atom_site_fract_y
_atom_site_fract_z
_atom_site_U_iso_or_equiv
_atom_site_adp_type
_atom_site_calc_flag
_atom_site_refinement_flags
_atom_site_occupancy
_atom_site_type_symbol
Zn1 0.74608(12) 0.44688(10) 0.59176(11) 0.0401(4) Uani d . 1 Zn
Cl1 0.5065(3) 0.5365(2) 0.6046(2) 0.0414(6) Uani d . 1 Cl
Cl2 0.9010(3) 0.6303(3) 0.5849(3) 0.0470(7) Uani d . 1 Cl
Cl3 0.7716(4) 0.2983(3) 0.4398(3) 0.0622(9) Uani d . 1 Cl
Cl4 0.7838(3) 0.3397(3) 0.7712(3) 0.0475(7) Uani d . 1 Cl
N1 0.4356(10) 0.4257(9) 0.3418(8) 0.044(2) Uani d . 1 N
H1A 0.5159 0.4221 0.2935 0.052 Uiso calc R 1 H
H1B 0.3905 0.3446 0.3435 0.052 Uiso calc R 1 H
H1C 0.4650 0.4483 0.4159 0.052 Uiso calc R 1 H
C1 0.3275(12) 0.5296(11) 0.2959(11) 0.046(3) Uani d . 1 C
H1D 0.2940 0.5045 0.2156 0.055 Uiso calc R 1 H
H1E 0.3774 0.6175 0.2910 0.055 Uiso calc R 1 H
C2 0.1931(11) 0.5392(11) 0.3790(11) 0.045(3) Uani d . 1 C
H2A 0.1402 0.4526 0.3811 0.054 Uiso calc R 1 H
H2B 0.2268 0.5604 0.4601 0.054 Uiso calc R 1 H
N2 0.0903(11) 0.6472(9) 0.3351(10) 0.053(3) Uani d . 1 N
H2C 0.0063 0.6475 0.3795 0.064 Uiso calc R 1 H
H2D 0.0666 0.6313 0.2584 0.064 Uiso calc R 1 H
H2E 0.1360 0.7277 0.3411 0.064 Uiso calc R 1 H

loop_
_atom_site_aniso_label
_atom_site_aniso_U_11
_atom_site_aniso_U_22
_atom_site_aniso_U_33
_atom_site_aniso_U_12
_atom_site_aniso_U_13
_atom_site_aniso_U_23
Zn1 0.0411(6) 0.0309(6) 0.0483(8) 0.0031(5) -0.0030(6) -0.0023(5)
Cl1 0.0379(11) 0.0363(12) 0.0499(14) 0.0040(9) -0.0024(11) -0.0030(11)
Cl2 0.0501(12) 0.0436(14) 0.0471(14) -0.0111(11) -0.0013(13) 0.0031(12)
Cl3 0.082(2) 0.0500(15) 0.0543(17) 0.0218(14) -0.0053(15) -0.0167(13)
Cl4 0.0486(14) 0.0435(13) 0.0504(16) 0.0083(11) -0.0019(12) 0.0055(12)
N1 0.043(5) 0.042(5) 0.046(5) 0.007(4) -0.003(4) -0.004(4)
C1 0.046(6) 0.045(6) 0.047(6) 0.013(5) 0.005(5) -0.001(5)
C2 0.039(5) 0.041(5) 0.056(7) 0.012(4) 0.006(5) 0.004(5)
N2 0.052(5) 0.042(5) 0.065(7) 0.016(5) 0.005(5) -0.008(5)

loop_
_atom_type_symbol
_atom_type_description
_atom_type_scat_dispersion_real
_atom_type_scat_dispersion_imag
_atom_type_scat_source
Zn Zn 0.2839 1.4301 'International Tables Vol C Tables 4.2.6.8 and 6.1.1.4'
Cl Cl 0.1484 0.1585 'International Tables Vol C Tables 4.2.6.8 and 6.1.1.4'
N N 0.0061 0.0033 'International Tables Vol C Tables 4.2.6.8 and 6.1.1.4'
C C 0.0033 0.0016 'International Tables Vol C Tables 4.2.6.8 and 6.1.1.4'
H H 0.0000 0.0000 'International Tables Vol C Tables 4.2.6.8 and 6.1.1.4'

loop_
_geom_angle_atom_site_label_1
_geom_angle_atom_site_label_2
_geom_angle_atom_site_label_3
_geom_angle
Cl3 Zn1 Cl2 115.57(13)
Cl3 Zn1 Cl4 110.01(12)
Cl2 Zn1 Cl4 107.97(11)
Cl3 Zn1 Cl1 112.89(12)
Cl2 Zn1 Cl1 104.78(10)
Cl4 Zn1 Cl1 104.93(11)
C1 N1 H1A 109.5
C1 N1 H1B 109.5
H1A N1 H1B 109.5
C1 N1 H1C 109.5
H1A N1 H1C 109.5
H1B N1 H1C 109.5
N1 C1 C2 109.8(9)
N1 C1 H1D 109.7
C2 C1 H1D 109.7
N1 C1 H1E 109.7
C2 C1 H1E 109.7
H1D C1 H1E 108.2
N2 C2 C1 109.1(9)
N2 C2 H2A 109.9
C1 C2 H2A 109.9
N2 C2 H2B 109.9
C1 C2 H2B 109.9
H2A C2 H2B 108.3
C2 N2 H2C 109.5
C2 N2 H2D 109.5
H2C N2 H2D 109.5
C2 N2 H2E 109.5
H2C N2 H2E 109.5
H2D N2 H2E 109.5

loop_
_geom_bond_atom_site_label_1
_geom_bond_atom_site_label_2
_geom_bond_distance
_geom_bond_publ_flag
Zn1 Cl3 2.240(3) y
Zn1 Cl2 2.262(3) y
Zn1 Cl4 2.275(3) y
Zn1 Cl1 2.296(3) y
N1 C1 1.486(12) ?
N1 H1A 0.8900 ?
N1 H1B 0.8900 ?
N1 H1C 0.8900 ?
C1 C2 1.506(15) ?
C1 H1D 0.9700 ?
C1 H1E 0.9700 ?
C2 N2 1.478(12) ?
C2 H2A 0.9700 ?
C2 H2B 0.9700 ?
N2 H2C 0.8900 ?
N2 H2D 0.8900 ?
N2 H2E 0.8900 ?

loop_
_geom_hbond_atom_site_label_D
_geom_hbond_atom_site_label_H
_geom_hbond_atom_site_label_A
_geom_hbond_site_symmetry_A
_geom_hbond_distance_DH
_geom_hbond_distance_HA
_geom_hbond_distance_DA
_geom_hbond_angle_DHA
N1 H1A Cl2 4_664 0.89 2.48 3.240(10) 144
N1 H1A Cl4 4_664 0.89 2.94 3.472(9) 120
N1 H1B Cl4 2_456 0.89 2.40 3.185(10) 147
N1 H1C Cl1 . 0.89 2.29 3.173(10) 169
N2 H2C Cl2 1_455 0.89 2.47 3.239(11) 146
N2 H2C Cl4 4_564 0.89 2.83 3.381(10) 121
N2 H2D Cl1 4_564 0.89 2.46 3.242(11) 148
N2 H2E Cl1 2_466 0.89 2.65 3.260(9) 127
N2 H2E Cl2 2_466 0.89 2.85 3.618(11) 146

loop_
_geom_torsion_atom_site_label_1
_geom_torsion_atom_site_label_2
_geom_torsion_atom_site_label_3
_geom_torsion_atom_site_label_4
_geom_torsion
N1 C1 C2 N2 177.4(8)
